data_1514559
loop_
_publ_author_name
'McGowan, Kevin P.'
'O'Reilly, Matthew E.'
'Ghiviriga, Ion'
'Abboud, Khalil A.'
'Veige, Adam S.'

_publ_section_title
;
 Compelling mechanistic data and identification of the active species in
 tungsten-catalyzed alkyne polymerizations: conversion of a trianionic
 pincer into a new tetraanionic pincer-type ligand
;
_journal_issue 3
_journal_name_full 'Chemical Science'
_journal_page_first 1145
_journal_paper_doi 10.1039/c2sc21750c
_journal_volume 4
_journal_year 2013
_chemical_formula_sum 'C48 H62 O4 W'
_chemical_formula_weight 886.83
_chemical_name_systematic
;
?
;
_space_group_IT_number 2
_symmetry_cell_setting triclinic
_symmetry_space_group_name_Hall '-P 1'
_symmetry_space_group_name_H-M 'P -1'
_atom_sites_solution_hydrogens geom
_atom_sites_solution_primary direct
_atom_sites_solution_secondary difmap
_audit_creation_method SHELXL-97
_audit_update_record
;
2012-03-16 # Formatted by publCIF
;
_cell_angle_alpha 91.056(1)
_cell_angle_beta 93.582(1)
_cell_angle_gamma 109.527(1)
_cell_formula_units_Z 4
_cell_length_a 12.5307(3)
_cell_length_b 18.2485(4)
_cell_length_c 19.5913(4)
_cell_measurement_reflns_used 9213
_cell_measurement_temperature 100(2)
_cell_measurement_theta_max 25.14
_cell_measurement_theta_min 2.35
_cell_volume 4210.28(16)
_computing_cell_refinement 'Bruker APEX2'
_computing_data_collection 'Bruker APEX2 (Bruker, 2008)'
_computing_data_reduction 'Bruker SAINT (Bruker, 2008)'
_computing_molecular_graphics 'Bruker SHELXTL'
_computing_publication_material 'Bruker SHELXTL'
_computing_structure_refinement 'Bruker SHELXTL'
_computing_structure_solution 'Bruker SHELXTL (Bruker, 2008)'
_diffrn_ambient_temperature 100(2)
_diffrn_measured_fraction_theta_full 0.999
_diffrn_measured_fraction_theta_max 0.999
_diffrn_measurement_device_type 'Bruker APEX-II CCD'
_diffrn_measurement_method 'phi and omega scans'
_diffrn_radiation_monochromator graphite
_diffrn_radiation_source 'fine-focus sealed tube'
_diffrn_radiation_type MoK\a
_diffrn_radiation_wavelength 0.71073
_diffrn_reflns_av_R_equivalents 0.0665
_diffrn_reflns_av_sigmaI/netI 0.0679
_diffrn_reflns_limit_h_max 16
_diffrn_reflns_limit_h_min -16
_diffrn_reflns_limit_k_max 23
_diffrn_reflns_limit_k_min -23
_diffrn_reflns_limit_l_max 25
_diffrn_reflns_limit_l_min -25
_diffrn_reflns_number 65439
_diffrn_reflns_theta_full 27.50
_diffrn_reflns_theta_max 27.50
_diffrn_reflns_theta_min 1.73
_diffrn_standards_decay_% <1
_diffrn_standards_interval_count 0
_diffrn_standards_interval_time 0
_diffrn_standards_number 0
_exptl_absorpt_coefficient_mu 2.786
_exptl_absorpt_correction_T_max 0.8710
_exptl_absorpt_correction_T_min 0.6503
_exptl_absorpt_correction_type numerical
_exptl_absorpt_process_details 'based on measured indexed crystal faces, Bruker SHELXTL v6.14 (Bruker 2008)'
_exptl_crystal_colour yellow
_exptl_crystal_density_diffrn 1.399
_exptl_crystal_density_method 'not measured'
_exptl_crystal_description plates
_exptl_crystal_F_000 1824
_exptl_crystal_size_max 0.17
_exptl_crystal_size_mid 0.13
_exptl_crystal_size_min 0.05
_refine_diff_density_max 1.024
_refine_diff_density_min -0.926
_refine_diff_density_rms 0.132
_refine_ls_extinction_method none
_refine_ls_goodness_of_fit_ref 1.023
_refine_ls_hydrogen_treatment constr
_refine_ls_matrix_type full
_refine_ls_number_parameters 948
_refine_ls_number_reflns 19344
_refine_ls_number_restraints 0
_refine_ls_restrained_S_all 1.023
_refine_ls_R_factor_all 0.0576
_refine_ls_R_factor_gt 0.0377
_refine_ls_shift/su_max 0.009
_refine_ls_shift/su_mean 0.000
_refine_ls_structure_factor_coef Fsqd
_refine_ls_weighting_details 'calc w=1/[\s^2^(Fo^2^)+(0.0273P)^2^+1.3133P] where P=(Fo^2^+2Fc^2^)/3'
_refine_ls_weighting_scheme calc
_refine_ls_wR_factor_gt 0.0748
_refine_ls_wR_factor_ref 0.0828
_reflns_number_gt 14608
_reflns_number_total 19344
_reflns_threshold_expression I>2\s(I)
_cod_data_source_file c2sc21750c.txt
_cod_data_source_block mcg8
_cod_depositor_comments
;
The following automatic conversions were performed:

'_symmetry_cell_setting' value 'Triclinic' changed to 'triclinic'
according to
/usr/data/users/saulius/automatic-downloads/retrospective/RSC/lib/dictionaries/cif_core.dic
dictionary named 'cif_core.dic' version 2.4.2 from 2011-04-26.

Automatic conversion script
Id: cif_fix_values 2281 2013-09-26 08:29:07Z andrius 
;
_cod_original_sg_symbol_H-M P-1
_cod_database_code 1514559

loop_
_symmetry_equiv_pos_as_xyz
'x, y, z'
'-x, -y, -z'

loop_
_atom_site_label
_atom_site_type_symbol
_atom_site_fract_x
_atom_site_fract_y
_atom_site_fract_z
_atom_site_U_iso_or_equiv
_atom_site_adp_type
_atom_site_occupancy
_atom_site_symmetry_multiplicity
_atom_site_calc_flag
_atom_site_refinement_flags
_atom_site_disorder_assembly
_atom_site_disorder_group
W1 W 0.615258(13) 0.614675(9) 0.281708(8) 0.01432(5) Uani 1 1 d . B .
W2 W 0.390799(14) 1.064712(9) 0.223602(8) 0.01570(5) Uani 1 1 d . . .
O1 O 0.4793(2) 0.59791(16) 0.21924(14) 0.0173(6) Uani 1 1 d . . .
O2 O 0.6984(2) 0.58342(15) 0.35903(13) 0.0165(6) Uani 1 1 d . . .
O3 O 0.5266(2) 0.48274(16) 0.27996(14) 0.0196(6) Uani 1 1 d . . .
O4 O 0.3129(2) 0.99223(15) 0.14484(14) 0.0182(6) Uani 1 1 d . A .
O5 O 0.5281(2) 1.11192(15) 0.28424(14) 0.0182(6) Uani 1 1 d . A .
O6 O 0.4699(6) 0.9699(4) 0.2420(4) 0.0149(18) Uiso 0.470(12) 1 d P A 1
O6' O 0.4818(6) 0.9714(4) 0.2214(4) 0.0174(17) Uiso 0.530(12) 1 d P A 2
O7 O 0.9437(3) 0.1096(2) 0.3450(2) 0.0527(11) Uani 1 1 d . . .
O8 O 0.9785(3) 0.6256(2) 0.8597(2) 0.0529(11) Uani 1 1 d . . .
C1 C 0.3991(3) 0.6321(2) 0.2157(2) 0.0193(9) Uani 1 1 d . . .
C2 C 0.3554(4) 0.6479(2) 0.1508(2) 0.0217(9) Uani 1 1 d . . .
C3 C 0.2689(4) 0.6797(3) 0.1504(2) 0.0257(10) Uani 1 1 d . . .
H3A H 0.2384 0.6905 0.1077 0.031 Uiso 1 1 calc R . .
C4 C 0.2248(4) 0.6965(3) 0.2106(2) 0.0267(10) Uani 1 1 d . . .
H4A H 0.1657 0.7183 0.2084 0.032 Uiso 1 1 calc R . .
C5 C 0.2684(4) 0.6808(3) 0.2727(2) 0.0252(10) Uani 1 1 d . . .
H5A H 0.2395 0.6925 0.3137 0.030 Uiso 1 1 calc R . .
C6 C 0.3547(3) 0.6479(2) 0.2763(2) 0.0189(9) Uani 1 1 d . . .
C7 C 0.3891(3) 0.6231(2) 0.3438(2) 0.0187(9) Uani 1 1 d . . .
C8 C 0.3023(4) 0.5774(2) 0.3821(2) 0.0210(9) Uani 1 1 d . . .
H8A H 0.2255 0.5641 0.3646 0.025 Uiso 1 1 calc R . .
C9 C 0.3267(4) 0.5513(2) 0.4453(2) 0.0219(10) Uani 1 1 d . . .
H9A H 0.2669 0.5210 0.4711 0.026 Uiso 1 1 calc R . .
C10 C 0.4376(3) 0.5694(2) 0.4703(2) 0.0193(9) Uani 1 1 d . . .
H10A H 0.4537 0.5514 0.5136 0.023 Uiso 1 1 calc R . .
C11 C 0.5271(3) 0.6135(2) 0.4338(2) 0.0190(9) Uani 1 1 d . . .
C12 C 0.5032(3) 0.6437(2) 0.3700(2) 0.0162(8) Uani 1 1 d . B .
C13 C 0.6451(3) 0.6296(2) 0.4621(2) 0.0183(9) Uani 1 1 d . . .
C14 C 0.6736(4) 0.6565(3) 0.5307(2) 0.0248(10) Uani 1 1 d . . .
H14A H 0.6187 0.6673 0.5567 0.030 Uiso 1 1 calc R . .
C15 C 0.7799(4) 0.6672(3) 0.5602(2) 0.0274(11) Uani 1 1 d . . .
H15A H 0.7988 0.6858 0.6065 0.033 Uiso 1 1 calc R . .
C16 C 0.8602(4) 0.6508(3) 0.5225(2) 0.026(1) Uani 1 1 d . . .
H16A H 0.9335 0.6586 0.5440 0.031 Uiso 1 1 calc R . .
C17 C 0.8377(3) 0.6235(2) 0.4547(2) 0.0192(9) Uani 1 1 d . . .
C18 C 0.7264(3) 0.6131(2) 0.4241(2) 0.0172(9) Uani 1 1 d . . .
C19 C 0.4054(4) 0.6336(3) 0.0844(2) 0.0227(10) Uani 1 1 d . . .
C20 C 0.3409(4) 0.6511(3) 0.0204(2) 0.0343(12) Uani 1 1 d . . .
H20A H 0.2615 0.6168 0.0181 0.051 Uiso 1 1 calc R . .
H20B H 0.3762 0.6421 -0.0207 0.051 Uiso 1 1 calc R . .
H20C H 0.3442 0.7055 0.0233 0.051 Uiso 1 1 calc R . .
C21 C 0.3995(4) 0.5485(3) 0.0753(2) 0.0308(11) Uani 1 1 d . . .
H21A H 0.3202 0.5143 0.0745 0.046 Uiso 1 1 calc R . .
H21B H 0.4435 0.5356 0.1135 0.046 Uiso 1 1 calc R . .
H21C H 0.4310 0.5414 0.0321 0.046 Uiso 1 1 calc R . .
C22 C 0.5297(4) 0.6886(3) 0.0851(2) 0.0320(11) Uani 1 1 d . . .
H22A H 0.5323 0.7426 0.0908 0.048 Uiso 1 1 calc R . .
H22B H 0.5610 0.6816 0.0418 0.048 Uiso 1 1 calc R . .
H22C H 0.5746 0.6764 0.1232 0.048 Uiso 1 1 calc R . .
C23 C 0.9311(4) 0.6107(3) 0.4142(2) 0.0234(10) Uani 1 1 d . . .
C24 C 0.9618(4) 0.6709(3) 0.3591(2) 0.0326(12) Uani 1 1 d . . .
H24A H 0.8943 0.6653 0.3286 0.049 Uiso 1 1 calc R . .
H24B H 1.0209 0.6627 0.3325 0.049 Uiso 1 1 calc R . .
H24C H 0.9899 0.7233 0.3808 0.049 Uiso 1 1 calc R . .
C25 C 0.8933(4) 0.5282(3) 0.3816(3) 0.0320(11) Uani 1 1 d . . .
H25A H 0.8242 0.5192 0.3516 0.048 Uiso 1 1 calc R . .
H25B H 0.8779 0.4903 0.4177 0.048 Uiso 1 1 calc R . .
H25C H 0.9536 0.5223 0.3548 0.048 Uiso 1 1 calc R . .
C26 C 1.0393(4) 0.6213(3) 0.4605(2) 0.0335(12) Uani 1 1 d . . .
H26A H 1.0974 0.6128 0.4332 0.050 Uiso 1 1 calc R . .
H26B H 1.0219 0.5836 0.4967 0.050 Uiso 1 1 calc R . .
H26C H 1.0675 0.6742 0.4812 0.050 Uiso 1 1 calc R . .
C27 C 0.7274(3) 0.6197(2) 0.2103(2) 0.0178(9) Uani 1 1 d . B .
C28 C 0.7774(4) 0.5787(3) 0.1597(2) 0.0258(10) Uani 1 1 d . . .
C29 C 0.7500(6) 0.5987(4) 0.0868(3) 0.0385(18) Uiso 0.772(9) 1 d P B 1
H29A H 0.8018 0.6504 0.0772 0.058 Uiso 0.772(9) 1 calc PR B 1
H29B H 0.6715 0.5985 0.0821 0.058 Uiso 0.772(9) 1 calc PR B 1
H29C H 0.7590 0.5600 0.0544 0.058 Uiso 0.772(9) 1 calc PR B 1
C30 C 0.7311(6) 0.4913(4) 0.1655(4) 0.0377(19) Uiso 0.772(9) 1 d P B 1
H30A H 0.7810 0.4751 0.1978 0.056 Uiso 0.772(9) 1 calc PR B 1
H30B H 0.7276 0.4660 0.1205 0.056 Uiso 0.772(9) 1 calc PR B 1
H30C H 0.6547 0.4763 0.1819 0.056 Uiso 0.772(9) 1 calc PR B 1
C31 C 0.9074(5) 0.6064(4) 0.1734(3) 0.0371(18) Uiso 0.772(9) 1 d P B 1
H31A H 0.9342 0.6596 0.1933 0.056 Uiso 0.772(9) 1 calc PR B 1
H31B H 0.9425 0.6053 0.1302 0.056 Uiso 0.772(9) 1 calc PR B 1
H31C H 0.9283 0.5719 0.2053 0.056 Uiso 0.772(9) 1 calc PR B 1
C29' C 0.826(3) 0.632(2) 0.1037(18) 0.080(11) Uiso 0.228(9) 1 d P B 2
H29D H 0.8887 0.6768 0.1230 0.121 Uiso 0.228(9) 1 calc PR B 2
H29E H 0.7668 0.6491 0.0816 0.121 Uiso 0.228(9) 1 calc PR B 2
H29F H 0.8538 0.6036 0.0699 0.121 Uiso 0.228(9) 1 calc PR B 2
C30' C 0.670(2) 0.5087(16) 0.1247(15) 0.059(9) Uiso 0.228(9) 1 d P B 2
H30D H 0.6411 0.4686 0.1581 0.089 Uiso 0.228(9) 1 calc PR B 2
H30E H 0.6929 0.4858 0.0851 0.089 Uiso 0.228(9) 1 calc PR B 2
H30F H 0.6093 0.5292 0.1098 0.089 Uiso 0.228(9) 1 calc PR B 2
C31' C 0.851(3) 0.546(2) 0.1927(18) 0.088(12) Uiso 0.228(9) 1 d P B 2
H31D H 0.9188 0.5880 0.2125 0.131 Uiso 0.228(9) 1 calc PR B 2
H31E H 0.8743 0.5145 0.1596 0.131 Uiso 0.228(9) 1 calc PR B 2
H31F H 0.8134 0.5137 0.2291 0.131 Uiso 0.228(9) 1 calc PR B 2
C32 C 0.7358(3) 0.6913(2) 0.2295(2) 0.0189(9) Uani 1 1 d . . .
C33 C 0.6011(3) 0.6993(2) 0.3348(2) 0.0159(8) Uani 1 1 d . . .
C34 C 0.6457(4) 0.7805(2) 0.3604(2) 0.0190(9) Uani 1 1 d . B .
C35 C 0.7627(4) 0.8217(3) 0.3654(2) 0.0305(11) Uani 1 1 d . . .
H35A H 0.8140 0.7961 0.3534 0.037 Uiso 1 1 calc R B .
C36 C 0.8043(4) 0.8993(3) 0.3875(3) 0.0398(13) Uani 1 1 d . B .
H36A H 0.8837 0.9268 0.3897 0.048 Uiso 1 1 calc R . .
C37 C 0.7312(5) 0.9367(3) 0.4063(3) 0.0423(14) Uani 1 1 d . . .
H37A H 0.7602 0.9902 0.4205 0.051 Uiso 1 1 calc R B .
C38 C 0.6161(5) 0.8971(3) 0.4045(2) 0.0338(12) Uani 1 1 d . B .
H38A H 0.5661 0.9229 0.4185 0.041 Uiso 1 1 calc R . .
C39 C 0.5733(4) 0.8190(2) 0.3821(2) 0.024(1) Uani 1 1 d . . .
H39A H 0.4941 0.7916 0.3816 0.029 Uiso 1 1 calc R B .
C40 C 0.7964(4) 0.7720(3) 0.2098(2) 0.0286(11) Uani 1 1 d . B .
H40A H 0.8545 0.7717 0.1787 0.043 Uiso 1 1 calc R . .
H40B H 0.8326 0.8044 0.2509 0.043 Uiso 1 1 calc R . .
H40C H 0.7421 0.7933 0.1869 0.043 Uiso 1 1 calc R . .
C41 C 0.4091(4) 0.4431(3) 0.2551(3) 0.0391(13) Uani 1 1 d . . .
H41A H 0.4003 0.4453 0.2047 0.047 Uiso 1 1 calc R . .
H41B H 0.3589 0.4680 0.2756 0.047 Uiso 1 1 calc R . .
C42 C 0.3792(4) 0.3599(2) 0.2758(2) 0.0236(10) Uani 1 1 d . . .
H42A H 0.3320 0.3235 0.2389 0.028 Uiso 1 1 calc R . .
H42B H 0.3380 0.3515 0.3180 0.028 Uiso 1 1 calc R . .
C43 C 0.4946(4) 0.3497(3) 0.2879(3) 0.0304(11) Uani 1 1 d . . .
H43A H 0.4917 0.3089 0.3211 0.036 Uiso 1 1 calc R . .
H43B H 0.5215 0.3359 0.2446 0.036 Uiso 1 1 calc R . .
C44 C 0.5686(4) 0.4278(3) 0.3160(3) 0.0349(12) Uani 1 1 d . . .
H44A H 0.5626 0.4327 0.3659 0.042 Uiso 1 1 calc R . .
H44B H 0.6489 0.4369 0.3075 0.042 Uiso 1 1 calc R . .
C45 C 0.2836(4) 1.0071(2) 0.0800(2) 0.0189(9) Uani 1 1 d . . .
C46 C 0.1753(4) 0.9634(2) 0.0483(2) 0.0184(9) Uani 1 1 d . A .
C47 C 0.1510(4) 0.9805(3) -0.0187(2) 0.0237(10) Uani 1 1 d . . .
H47A H 0.0779 0.9534 -0.0403 0.028 Uiso 1 1 calc R A .
C48 C 0.2281(4) 1.0351(3) -0.0554(2) 0.0286(11) Uani 1 1 d . A .
H48A H 0.2084 1.0445 -0.1012 0.034 Uiso 1 1 calc R . .
C49 C 0.3334(4) 1.0754(3) -0.0248(2) 0.0239(10) Uani 1 1 d . . .
H49A H 0.3866 1.1128 -0.0499 0.029 Uiso 1 1 calc R A .
C50 C 0.3641(4) 1.0624(2) 0.0430(2) 0.0195(9) Uani 1 1 d . A .
C51 C 0.4818(4) 1.1033(2) 0.0709(2) 0.0187(9) Uani 1 1 d . . .
C52 C 0.5729(4) 1.1029(3) 0.0332(2) 0.0263(10) Uani 1 1 d . A .
H52A H 0.5582 1.0755 -0.0099 0.032 Uiso 1 1 calc R . .
C53 C 0.6828(4) 1.1413(3) 0.0574(2) 0.0258(10) Uani 1 1 d . . .
H53A H 0.7435 1.1418 0.0304 0.031 Uiso 1 1 calc R A .
C54 C 0.7056(4) 1.1795(3) 0.1212(2) 0.0245(10) Uani 1 1 d . A .
H54A H 0.7823 1.2050 0.1379 0.029 Uiso 1 1 calc R . .
C55 C 0.6185(4) 1.1815(2) 0.1617(2) 0.0203(9) Uani 1 1 d . . .
C56 C 0.5049(3) 1.1452(2) 0.1354(2) 0.0178(9) Uani 1 1 d . A .
C57 C 0.6504(3) 1.2217(2) 0.2306(2) 0.0193(9) Uani 1 1 d . A .
C58 C 0.7359(3) 1.2951(2) 0.2363(2) 0.0239(10) Uani 1 1 d . . .
H58A H 0.7664 1.3201 0.1963 0.029 Uiso 1 1 calc R A .
C59 C 0.7753(4) 1.3305(3) 0.2998(3) 0.0286(11) Uani 1 1 d . A .
H59A H 0.8317 1.3807 0.3036 0.034 Uiso 1 1 calc R . .
C60 C 0.7329(4) 1.2931(3) 0.3582(2) 0.0246(10) Uani 1 1 d . . .
H60A H 0.7623 1.3182 0.4016 0.029 Uiso 1 1 calc R A .
C61 C 0.6486(3) 1.2199(2) 0.3557(2) 0.0200(9) Uani 1 1 d . A .
C62 C 0.6064(3) 1.1844(2) 0.2898(2) 0.0192(9) Uani 1 1 d . . .
C63 C 0.0841(4) 0.9035(2) 0.0866(2) 0.0216(9) Uani 1 1 d . . .
C64 C -0.0213(4) 0.8591(3) 0.0388(2) 0.0262(10) Uani 1 1 d . A .
H64A H 0.0010 0.8308 0.0024 0.039 Uiso 1 1 calc R . .
H64B H -0.0540 0.8962 0.0185 0.039 Uiso 1 1 calc R . .
H64C H -0.0777 0.8222 0.0651 0.039 Uiso 1 1 calc R . .
C65 C 0.1285(4) 0.8418(3) 0.1177(2) 0.0288(11) Uani 1 1 d . A .
H65A H 0.1512 0.8140 0.0812 0.043 Uiso 1 1 calc R . .
H65B H 0.0685 0.8049 0.1419 0.043 Uiso 1 1 calc R . .
H65C H 0.1941 0.8671 0.1500 0.043 Uiso 1 1 calc R . .
C66 C 0.0474(4) 0.9474(3) 0.1432(2) 0.0264(10) Uani 1 1 d . A .
H66A H 0.0196 0.9869 0.1228 0.040 Uiso 1 1 calc R . .
H66B H 0.1124 0.9728 0.1760 0.040 Uiso 1 1 calc R . .
H66C H -0.0133 0.9106 0.1670 0.040 Uiso 1 1 calc R . .
C67 C 0.5992(4) 1.1811(3) 0.4216(2) 0.0219(9) Uani 1 1 d . . .
C68 C 0.4755(4) 1.1764(3) 0.4220(2) 0.0271(10) Uani 1 1 d . A .
H68A H 0.4707 1.2288 0.4190 0.041 Uiso 1 1 calc R . .
H68B H 0.4447 1.1538 0.4646 0.041 Uiso 1 1 calc R . .
H68C H 0.4315 1.1437 0.3829 0.041 Uiso 1 1 calc R . .
C69 C 0.6083(4) 1.0992(3) 0.4262(2) 0.0321(11) Uani 1 1 d . A .
H69A H 0.5766 1.0759 0.4684 0.048 Uiso 1 1 calc R . .
H69B H 0.6883 1.1030 0.4268 0.048 Uiso 1 1 calc R . .
H69C H 0.5659 1.0666 0.3866 0.048 Uiso 1 1 calc R . .
C70 C 0.6632(4) 1.2279(3) 0.4864(2) 0.0333(12) Uani 1 1 d . A .
H70A H 0.6595 1.2806 0.4856 0.050 Uiso 1 1 calc R . .
H70B H 0.7427 1.2305 0.4882 0.050 Uiso 1 1 calc R . .
H70C H 0.6281 1.2023 0.5269 0.050 Uiso 1 1 calc R . .
C71 C 0.2744(4) 1.0212(3) 0.2938(2) 0.0247(10) Uani 1 1 d . A .
C72 C 0.2207(4) 0.9612(3) 0.3451(3) 0.0379(13) Uani 1 1 d . . .
C73 C 0.1371(7) 0.8930(5) 0.3127(4) 0.037(2) Uiso 0.609(8) 1 d P A 1
H73A H 0.0667 0.9039 0.3013 0.055 Uiso 0.609(8) 1 calc PR A 1
H73B H 0.1221 0.8500 0.3439 0.055 Uiso 0.609(8) 1 calc PR A 1
H73C H 0.1654 0.8788 0.2707 0.055 Uiso 0.609(8) 1 calc PR A 1
C74 C 0.1521(8) 1.0028(5) 0.3957(5) 0.046(3) Uiso 0.609(8) 1 d P A 1
H74A H 0.1352 1.0446 0.3716 0.069 Uiso 0.609(8) 1 calc PR A 1
H74B H 0.2000 1.0243 0.4377 0.069 Uiso 0.609(8) 1 calc PR A 1
H74C H 0.0811 0.9637 0.4073 0.069 Uiso 0.609(8) 1 calc PR A 1
C75 C 0.3101(8) 0.9503(5) 0.3918(5) 0.043(2) Uiso 0.609(8) 1 d P A 1
H75A H 0.3319 0.9909 0.4285 0.064 Uiso 0.609(8) 1 calc PR A 1
H75B H 0.3764 0.9537 0.3664 0.064 Uiso 0.609(8) 1 calc PR A 1
H75C H 0.2817 0.8991 0.4117 0.064 Uiso 0.609(8) 1 calc PR A 1
C73' C 0.2605(13) 0.9827(9) 0.4131(8) 0.051(4) Uiso 0.391(8) 1 d P A 2
H73D H 0.2356 1.0254 0.4284 0.077 Uiso 0.391(8) 1 calc PR A 2
H73E H 0.3437 0.9997 0.4169 0.077 Uiso 0.391(8) 1 calc PR A 2
H73F H 0.2303 0.9380 0.4418 0.077 Uiso 0.391(8) 1 calc PR A 2
C74' C 0.2696(15) 0.8854(10) 0.3330(9) 0.069(6) Uiso 0.391(8) 1 d P A 2
H74D H 0.2996 0.8879 0.2878 0.103 Uiso 0.391(8) 1 calc PR A 2
H74E H 0.2073 0.8361 0.3359 0.103 Uiso 0.391(8) 1 calc PR A 2
H74F H 0.3301 0.8886 0.3684 0.103 Uiso 0.391(8) 1 calc PR A 2
C75' C 0.0990(12) 0.9269(9) 0.3308(8) 0.049(4) Uiso 0.391(8) 1 d P A 2
H75D H 0.0642 0.9675 0.3335 0.074 Uiso 0.391(8) 1 calc PR A 2
H75E H 0.0677 0.8877 0.3644 0.074 Uiso 0.391(8) 1 calc PR A 2
H75F H 0.0827 0.9022 0.2847 0.074 Uiso 0.391(8) 1 calc PR A 2
C76 C 0.2737(3) 1.0909(3) 0.2768(2) 0.0209(9) Uani 1 1 d . A .
C77 C 0.4036(3) 1.1534(2) 0.1699(2) 0.0165(9) Uani 1 1 d . A .
C78 C 0.3522(4) 1.2091(2) 0.1426(2) 0.0180(9) Uani 1 1 d . . .
C79 C 0.2348(4) 1.1930(3) 0.1412(2) 0.0237(10) Uani 1 1 d . A .
H79A H 0.1879 1.1447 0.1568 0.028 Uiso 1 1 calc R . .
C80 C 0.1857(4) 1.2466(3) 0.1175(2) 0.0295(11) Uani 1 1 d . . .
H80A H 0.1060 1.2352 0.1182 0.035 Uiso 1 1 calc R A .
C81 C 0.2527(4) 1.3167(3) 0.0927(2) 0.0318(12) Uani 1 1 d . A .
H81A H 0.2195 1.3537 0.0769 0.038 Uiso 1 1 calc R . .
C82 C 0.3683(4) 1.3320(3) 0.0913(2) 0.0291(11) Uani 1 1 d . . .
H82A H 0.4146 1.3795 0.0738 0.035 Uiso 1 1 calc R A .
C83 C 0.4176(4) 1.2785(2) 0.1152(2) 0.0233(10) Uani 1 1 d . A .
H83A H 0.4969 1.2893 0.1128 0.028 Uiso 1 1 calc R . .
C84 C 0.2250(4) 1.1510(3) 0.2998(2) 0.0316(11) Uani 1 1 d . . .
H84A H 0.1612 1.1269 0.3278 0.047 Uiso 1 1 calc R A .
H84B H 0.1983 1.1731 0.2597 0.047 Uiso 1 1 calc R . .
H84C H 0.2836 1.1925 0.3270 0.047 Uiso 1 1 calc R . .
C86 C 0.6148(5) 0.9113(3) 0.2180(3) 0.0365(13) Uani 1 1 d . . .
H86A H 0.6420 0.9171 0.1714 0.044 Uiso 0.470(12) 1 calc PR A 1
H86B H 0.6723 0.8998 0.2489 0.044 Uiso 0.470(12) 1 calc PR A 1
H86C H 0.6403 0.9005 0.2644 0.044 Uiso 0.530(12) 1 calc PR A 2
H86D H 0.6705 0.9092 0.1850 0.044 Uiso 0.530(12) 1 calc PR A 2
C85 C 0.5986(10) 0.9859(7) 0.2426(7) 0.029(3) Uiso 0.470(12) 1 d P A 1
H85A H 0.6335 1.0285 0.2119 0.035 Uiso 0.470(12) 1 calc PR A 1
H85B H 0.6347 1.0014 0.2894 0.035 Uiso 0.470(12) 1 calc PR A 1
C87 C 0.5102(10) 0.8499(6) 0.2175(7) 0.029(3) Uiso 0.470(12) 1 d P A 1
H87A H 0.4905 0.8325 0.2640 0.035 Uiso 0.470(12) 1 calc PR A 1
H87B H 0.5081 0.8049 0.1877 0.035 Uiso 0.470(12) 1 calc PR A 1
C88 C 0.4352(8) 0.8942(6) 0.1870(5) 0.024(3) Uiso 0.470(12) 1 d P A 1
H88A H 0.3535 0.8631 0.1865 0.029 Uiso 0.470(12) 1 calc PR A 1
H88B H 0.4544 0.9104 0.1401 0.029 Uiso 0.470(12) 1 calc PR A 1
C85' C 0.5886(8) 0.9878(6) 0.2163(6) 0.026(2) Uiso 0.530(12) 1 d P A 2
H85C H 0.6318 1.0236 0.2547 0.031 Uiso 0.530(12) 1 calc PR A 2
H85D H 0.6106 1.0137 0.1728 0.031 Uiso 0.530(12) 1 calc PR A 2
C87' C 0.4855(9) 0.8545(7) 0.1939(6) 0.037(3) Uiso 0.530(12) 1 d P A 2
H87C H 0.4691 0.8566 0.1440 0.044 Uiso 0.530(12) 1 calc PR A 2
H87D H 0.4742 0.7999 0.2054 0.044 Uiso 0.530(12) 1 calc PR A 2
C88' C 0.4129(8) 0.8863(5) 0.2329(5) 0.030(3) Uiso 0.530(12) 1 d P A 2
H88C H 0.4133 0.8735 0.2818 0.036 Uiso 0.530(12) 1 calc PR A 2
H88D H 0.3340 0.8709 0.2123 0.036 Uiso 0.530(12) 1 calc PR A 2
C89 C 0.9120(5) 0.6181(4) 0.7430(3) 0.069(2) Uani 1 1 d . . .
H89A H 0.8769 0.5818 0.7041 0.103 Uiso 1 1 calc R . .
H89B H 0.9857 0.6539 0.7314 0.103 Uiso 1 1 calc R . .
H89C H 0.8626 0.6479 0.7539 0.103 Uiso 1 1 calc R . .
C90 C 0.9287(6) 0.5734(4) 0.8040(4) 0.072(2) Uani 1 1 d . . .
H90A H 0.8546 0.5367 0.8156 0.087 Uiso 1 1 calc R . .
H90B H 0.9783 0.5431 0.7933 0.087 Uiso 1 1 calc R . .
C91 C 0.9932(5) 0.5895(4) 0.9206(3) 0.0598(18) Uani 1 1 d . . .
H91A H 1.0466 0.5607 0.9148 0.072 Uiso 1 1 calc R . .
H91B H 0.9196 0.5521 0.9322 0.072 Uiso 1 1 calc R . .
C92 C 1.0398(5) 0.6514(4) 0.9775(3) 0.0614(18) Uani 1 1 d . . .
H92A H 1.0499 0.6268 1.0204 0.092 Uiso 1 1 calc R . .
H92B H 0.9866 0.6797 0.9830 0.092 Uiso 1 1 calc R . .
H92C H 1.1132 0.6878 0.9660 0.092 Uiso 1 1 calc R . .
C93 C 0.8962(5) 0.0723(4) 0.2276(3) 0.065(2) Uani 1 1 d . . .
H93A H 0.8655 0.0861 0.1844 0.098 Uiso 1 1 calc R . .
H93B H 0.8481 0.0204 0.2398 0.098 Uiso 1 1 calc R . .
H93C H 0.9734 0.0721 0.2224 0.098 Uiso 1 1 calc R . .
C94 C 0.8989(5) 0.1306(4) 0.2830(4) 0.066(2) Uani 1 1 d . . .
H94A H 0.9470 0.1833 0.2710 0.079 Uiso 1 1 calc R . .
H94B H 0.8212 0.1314 0.2884 0.079 Uiso 1 1 calc R . .
C95 C 0.9568(5) 0.1644(4) 0.3990(4) 0.073(2) Uani 1 1 d . . .
H95A H 0.8820 0.1681 0.4084 0.088 Uiso 1 1 calc R . .
H95B H 1.0065 0.2163 0.3864 0.088 Uiso 1 1 calc R . .
C96 C 1.0079(7) 0.1394(4) 0.4611(4) 0.099(3) Uani 1 1 d . . .
H96A H 1.0171 0.1772 0.4991 0.149 Uiso 1 1 calc R . .
H96B H 1.0823 0.1365 0.4516 0.149 Uiso 1 1 calc R . .
H96C H 0.9581 0.0882 0.4735 0.149 Uiso 1 1 calc R . .

loop_
_atom_site_aniso_label
_atom_site_aniso_U_11
_atom_site_aniso_U_22
_atom_site_aniso_U_33
_atom_site_aniso_U_23
_atom_site_aniso_U_13
_atom_site_aniso_U_12
W1 0.01547(9) 0.01289(9) 0.01463(9) 0.00024(7) 0.00195(7) 0.00467(7)
W2 0.01706(9) 0.01232(9) 0.01662(9) 0.00202(7) 0.00015(7) 0.00358(7)
O1 0.0190(15) 0.0154(15) 0.0189(15) -0.0003(12) -0.0012(12) 0.0080(12)
O2 0.0196(15) 0.0150(15) 0.0137(14) -0.0021(11) -0.0016(12) 0.0046(12)
O3 0.0178(15) 0.0153(15) 0.0245(16) 0.0025(12) -0.0044(12) 0.0051(12)
O4 0.0216(16) 0.0133(14) 0.0180(15) 0.0013(12) -0.0015(12) 0.0041(12)
O5 0.0180(15) 0.0096(14) 0.0245(16) 0.0015(12) -0.0021(12) 0.0019(12)
O7 0.042(2) 0.051(3) 0.057(3) -0.020(2) 0.009(2) 0.005(2)
O8 0.047(2) 0.060(3) 0.055(3) -0.006(2) -0.005(2) 0.024(2)
C1 0.021(2) 0.013(2) 0.023(2) -0.0006(17) 0.0019(18) 0.0046(18)
C2 0.026(2) 0.018(2) 0.022(2) 0.0043(18) -0.0006(19) 0.0093(19)
C3 0.026(2) 0.024(2) 0.027(3) 0.005(2) -0.004(2) 0.009(2)
C4 0.020(2) 0.025(2) 0.038(3) 0.007(2) 0.000(2) 0.012(2)
C5 0.027(2) 0.024(2) 0.026(2) -0.001(2) 0.002(2) 0.011(2)
C6 0.017(2) 0.016(2) 0.024(2) 0.0022(18) 0.0010(18) 0.0054(18)
C7 0.022(2) 0.013(2) 0.024(2) 0.0001(17) 0.0060(18) 0.0094(18)
C8 0.018(2) 0.020(2) 0.025(2) -0.0003(19) 0.0017(18) 0.0073(18)
C9 0.020(2) 0.022(2) 0.025(2) 0.0092(19) 0.0091(19) 0.0061(19)
C10 0.021(2) 0.021(2) 0.018(2) 0.0054(18) 0.0029(18) 0.0107(19)
C11 0.021(2) 0.019(2) 0.017(2) -0.0022(17) 0.0032(17) 0.0062(18)
C12 0.022(2) 0.013(2) 0.014(2) -0.0020(16) 0.0003(17) 0.0074(17)
C13 0.020(2) 0.018(2) 0.017(2) 0.0024(17) -0.0005(17) 0.0064(18)
C14 0.030(3) 0.029(3) 0.018(2) -0.0015(19) 0.0071(19) 0.012(2)
C15 0.030(3) 0.034(3) 0.013(2) -0.006(2) 0.0009(19) 0.004(2)
C16 0.021(2) 0.028(3) 0.026(2) -0.003(2) -0.0027(19) 0.006(2)
C17 0.018(2) 0.019(2) 0.019(2) 0.0031(18) 0.0016(17) 0.0041(18)
C18 0.021(2) 0.016(2) 0.014(2) 0.0007(17) 0.0021(17) 0.0052(18)
C19 0.027(2) 0.023(2) 0.018(2) -0.0005(18) -0.0050(19) 0.009(2)
C20 0.038(3) 0.040(3) 0.026(3) 0.002(2) -0.007(2) 0.016(2)
C21 0.045(3) 0.023(3) 0.024(3) -0.003(2) -0.002(2) 0.013(2)
C22 0.033(3) 0.041(3) 0.021(2) 0.005(2) 0.005(2) 0.010(2)
C23 0.017(2) 0.029(3) 0.023(2) -0.005(2) -0.0031(18) 0.0078(19)
C24 0.022(2) 0.043(3) 0.031(3) 0.001(2) 0.009(2) 0.006(2)
C25 0.025(3) 0.029(3) 0.044(3) -0.013(2) -0.003(2) 0.014(2)
C26 0.019(2) 0.048(3) 0.034(3) -0.010(2) -0.005(2) 0.014(2)
C27 0.018(2) 0.021(2) 0.016(2) 0.0013(17) 0.0006(17) 0.0077(18)
C28 0.027(2) 0.031(3) 0.021(2) -0.003(2) 0.0065(19) 0.010(2)
C32 0.016(2) 0.023(2) 0.015(2) 0.0008(18) -0.0003(17) 0.0032(18)
C33 0.018(2) 0.016(2) 0.014(2) 0.0032(17) 0.0005(16) 0.0064(17)
C34 0.027(2) 0.015(2) 0.015(2) 0.0022(17) 0.0068(18) 0.0061(18)
C35 0.029(3) 0.025(3) 0.037(3) 0.001(2) 0.005(2) 0.009(2)
C36 0.034(3) 0.023(3) 0.048(3) -0.008(2) 0.004(3) -0.009(2)
C37 0.061(4) 0.015(2) 0.043(3) -0.009(2) 0.009(3) 0.001(3)
C38 0.056(3) 0.019(2) 0.029(3) 0.000(2) 0.012(2) 0.014(2)
C39 0.034(3) 0.016(2) 0.023(2) 0.0021(18) 0.011(2) 0.008(2)
C40 0.032(3) 0.022(2) 0.030(3) 0.001(2) 0.008(2) 0.005(2)
C41 0.027(3) 0.017(3) 0.069(4) -0.003(2) -0.013(3) 0.005(2)
C42 0.022(2) 0.019(2) 0.025(2) -0.0018(19) 0.0045(19) 0.0003(19)
C43 0.028(3) 0.019(2) 0.045(3) 0.001(2) 0.001(2) 0.009(2)
C44 0.031(3) 0.024(3) 0.047(3) 0.002(2) -0.012(2) 0.007(2)
C45 0.029(2) 0.017(2) 0.014(2) -0.0010(17) 0.0013(18) 0.0127(19)
C46 0.024(2) 0.016(2) 0.017(2) 0.0012(17) 0.0031(18) 0.0097(18)
C47 0.024(2) 0.023(2) 0.024(2) 0.0024(19) 0.0011(19) 0.008(2)
C48 0.035(3) 0.037(3) 0.017(2) 0.002(2) -0.001(2) 0.015(2)
C49 0.032(3) 0.023(2) 0.018(2) 0.0031(19) 0.0069(19) 0.011(2)
C50 0.024(2) 0.014(2) 0.021(2) -0.0006(17) 0.0037(18) 0.0076(18)
C51 0.024(2) 0.012(2) 0.019(2) 0.0006(17) 0.0046(18) 0.0047(18)
C52 0.033(3) 0.020(2) 0.025(2) 0.0002(19) 0.010(2) 0.008(2)
C53 0.025(2) 0.021(2) 0.034(3) -0.001(2) 0.010(2) 0.009(2)
C54 0.020(2) 0.019(2) 0.035(3) -0.001(2) 0.004(2) 0.0071(19)
C55 0.023(2) 0.010(2) 0.029(2) 0.0010(18) 0.0035(19) 0.0069(18)
C56 0.020(2) 0.013(2) 0.021(2) 0.0019(17) 0.0033(17) 0.0065(17)
C57 0.018(2) 0.015(2) 0.027(2) -0.0015(18) 0.0000(18) 0.0081(18)
C58 0.017(2) 0.019(2) 0.036(3) 0.002(2) 0.009(2) 0.0049(18)
C59 0.021(2) 0.018(2) 0.042(3) -0.003(2) 0.004(2) 0.0002(19)
C60 0.024(2) 0.020(2) 0.029(3) -0.0054(19) 0.000(2) 0.0069(19)
C61 0.019(2) 0.019(2) 0.022(2) -0.0008(18) -0.0040(18) 0.0068(18)
C62 0.014(2) 0.020(2) 0.024(2) -0.0016(18) 0.0002(17) 0.0075(18)
C63 0.022(2) 0.017(2) 0.022(2) 0.0013(18) -0.0035(18) 0.0024(18)
C64 0.025(2) 0.027(3) 0.023(2) -0.001(2) -0.0085(19) 0.005(2)
C65 0.030(3) 0.022(2) 0.032(3) 0.003(2) -0.007(2) 0.007(2)
C66 0.022(2) 0.031(3) 0.024(2) 0.000(2) -0.0007(19) 0.006(2)
C67 0.020(2) 0.022(2) 0.023(2) -0.0019(19) -0.0038(18) 0.0078(19)
C68 0.027(3) 0.028(3) 0.025(2) -0.003(2) 0.000(2) 0.008(2)
C69 0.043(3) 0.024(3) 0.031(3) 0.001(2) -0.008(2) 0.015(2)
C70 0.030(3) 0.036(3) 0.025(3) -0.002(2) -0.004(2) 0.000(2)
C71 0.019(2) 0.033(3) 0.013(2) 0.0026(19) -0.0067(17) -0.002(2)
C72 0.028(3) 0.043(3) 0.029(3) 0.021(2) -0.002(2) -0.007(2)
C76 0.014(2) 0.029(3) 0.014(2) -0.0018(18) -0.0003(17) 0.0003(19)
C77 0.016(2) 0.015(2) 0.016(2) -0.0038(17) 0.0009(16) 0.0023(17)
C78 0.027(2) 0.017(2) 0.011(2) -0.0002(16) 0.0025(17) 0.0087(18)
C79 0.026(2) 0.021(2) 0.023(2) -0.0045(19) -0.0040(19) 0.007(2)
C80 0.032(3) 0.034(3) 0.028(3) -0.007(2) -0.007(2) 0.020(2)
C81 0.055(3) 0.030(3) 0.021(2) 0.002(2) -0.006(2) 0.029(3)
C82 0.051(3) 0.022(2) 0.021(2) 0.0038(19) 0.008(2) 0.020(2)
C83 0.032(3) 0.020(2) 0.020(2) 0.0007(18) 0.0086(19) 0.010(2)
C84 0.025(3) 0.042(3) 0.027(3) -0.006(2) 0.002(2) 0.011(2)
C86 0.058(4) 0.030(3) 0.032(3) 0.006(2) 0.019(3) 0.026(3)
C89 0.046(4) 0.103(6) 0.059(4) -0.008(4) 0.000(3) 0.027(4)
C90 0.077(5) 0.074(5) 0.074(5) -0.001(4) 0.006(4) 0.036(4)
C91 0.053(4) 0.063(4) 0.075(5) 0.008(4) 0.004(4) 0.036(4)
C92 0.042(4) 0.087(5) 0.060(4) 0.004(4) -0.006(3) 0.029(4)
C93 0.046(4) 0.086(5) 0.062(5) -0.028(4) -0.012(3) 0.023(4)
C94 0.041(4) 0.060(4) 0.095(6) -0.029(4) -0.014(4) 0.019(3)
C95 0.032(3) 0.085(5) 0.085(6) -0.053(5) 0.009(3) -0.001(3)
C96 0.120(7) 0.073(5) 0.056(5) -0.020(4) 0.032(5) -0.035(5)

loop_
_atom_type_symbol
_atom_type_description
_atom_type_scat_dispersion_real
_atom_type_scat_dispersion_imag
_atom_type_scat_source
C C 0.0033 0.0016 'International Tables Vol C Tables 4.2.6.8 and 6.1.1.4'
H H 0.0000 0.0000 'International Tables Vol C Tables 4.2.6.8 and 6.1.1.4'
O O 0.0106 0.0060 'International Tables Vol C Tables 4.2.6.8 and 6.1.1.4'
W W -0.8490 6.8722 'International Tables Vol C Tables 4.2.6.8 and 6.1.1.4'

loop_
_geom_angle_atom_site_label_1
_geom_angle_atom_site_label_2
_geom_angle_atom_site_label_3
_geom_angle
C33 W1 O1 96.78(14)
C33 W1 O2 92.21(14)
O1 W1 O2 151.66(11)
C33 W1 C27 127.42(17)
O1 W1 C27 98.10(14)
O2 W1 C27 97.57(14)
C33 W1 C32 89.64(17)
O1 W1 C32 101.06(14)
O2 W1 C32 105.84(14)
C27 W1 C32 38.01(16)
C33 W1 O3 133.51(14)
O1 W1 O3 76.6(1)
O2 W1 O3 77.73(10)
C27 W1 O3 99.01(14)
C32 W1 O3 136.84(14)
C33 W1 C12 38.32(14)
O1 W1 C12 85.62(12)
O2 W1 C12 84.96(12)
C27 W1 C12 165.73(15)
C32 W1 C12 127.79(15)
O3 W1 C12 95.25(12)
C77 W2 O5 97.26(14)
C77 W2 O4 91.57(14)
O5 W2 O4 148.49(11)
C77 W2 C76 88.81(17)
O5 W2 C76 101.00(14)
O4 W2 C76 109.40(14)
C77 W2 C71 126.07(18)
O5 W2 C71 100.51(14)
O4 W2 C71 98.44(14)
C76 W2 C71 37.95(17)
C77 W2 O6 142.0(2)
O5 W2 O6 73.5(2)
O4 W2 O6 80.9(2)
C76 W2 O6 128.9(2)
C71 W2 O6 92.0(2)
C77 W2 O6' 132.1(2)
O5 W2 O6' 76.75(18)
O4 W2 O6' 74.95(19)
C76 W2 O6' 139.1(2)
C71 W2 O6' 101.5(2)
O6 W2 O6' 10.7(2)
C77 W2 C56 37.74(14)
O5 W2 C56 84.20(13)
O4 W2 C56 84.55(12)
C76 W2 C56 126.08(15)
C71 W2 C56 163.80(16)
O6 W2 C56 104.2(2)
O6' W2 C56 94.6(2)
C1 O1 W1 132.4(3)
C18 O2 W1 130.6(2)
C44 O3 C41 108.7(3)
C44 O3 W1 125.6(2)
C41 O3 W1 124.4(2)
C45 O4 W2 130.4(2)
C62 O5 W2 132.7(3)
C85 O6 C88 94.9(7)
C85 O6 W2 122.5(6)
C88 O6 W2 118.8(5)
C85' O6' C88' 117.0(7)
C85' O6' W2 123.8(6)
C88' O6' W2 118.9(5)
C95 O7 C94 112.5(5)
C90 O8 C91 114.1(5)
O1 C1 C6 119.3(4)
O1 C1 C2 120.1(4)
C6 C1 C2 120.5(4)
C3 C2 C1 117.4(4)
C3 C2 C19 121.4(4)
C1 C2 C19 121.2(4)
C2 C3 C4 122.6(4)
C2 C3 H3A 118.7
C4 C3 H3A 118.7
C5 C4 C3 119.1(4)
C5 C4 H4A 120.5
C3 C4 H4A 120.5
C4 C5 C6 120.9(4)
C4 C5 H5A 119.6
C6 C5 H5A 119.6
C5 C6 C1 119.5(4)
C5 C6 C7 118.8(4)
C1 C6 C7 121.4(4)
C8 C7 C12 119.6(4)
C8 C7 C6 117.2(4)
C12 C7 C6 123.2(4)
C9 C8 C7 121.1(4)
C9 C8 H8A 119.5
C7 C8 H8A 119.5
C10 C9 C8 119.6(4)
C10 C9 H9A 120.2
C8 C9 H9A 120.2
C9 C10 C11 121.7(4)
C9 C10 H10A 119.2
C11 C10 H10A 119.2
C10 C11 C12 119.4(4)
C10 C11 C13 119.6(4)
C12 C11 C13 121.0(4)
C7 C12 C11 118.5(4)
C7 C12 C33 122.7(3)
C11 C12 C33 118.7(4)
C7 C12 W1 108.9(3)
C11 C12 W1 110.4(3)
C33 C12 W1 51.16(19)
C14 C13 C18 119.5(4)
C14 C13 C11 118.5(4)
C18 C13 C11 121.8(4)
C15 C14 C13 120.4(4)
C15 C14 H14A 119.8
C13 C14 H14A 119.8
C14 C15 C16 120.0(4)
C14 C15 H15A 120.0
C16 C15 H15A 120.0
C17 C16 C15 122.7(4)
C17 C16 H16A 118.7
C15 C16 H16A 118.7
C16 C17 C18 116.9(4)
C16 C17 C23 120.6(4)
C18 C17 C23 122.4(4)
O2 C18 C13 120.1(4)
O2 C18 C17 119.2(3)
C13 C18 C17 120.6(4)
C2 C19 C21 111.7(4)
C2 C19 C22 109.0(4)
C21 C19 C22 110.3(4)
C2 C19 C20 112.0(4)
C21 C19 C20 106.5(4)
C22 C19 C20 107.2(4)
C19 C20 H20A 109.5
C19 C20 H20B 109.5
H20A C20 H20B 109.5
C19 C20 H20C 109.5
H20A C20 H20C 109.5
H20B C20 H20C 109.5
C19 C21 H21A 109.5
C19 C21 H21B 109.5
H21A C21 H21B 109.5
C19 C21 H21C 109.5
H21A C21 H21C 109.5
H21B C21 H21C 109.5
C19 C22 H22A 109.5
C19 C22 H22B 109.5
H22A C22 H22B 109.5
C19 C22 H22C 109.5
H22A C22 H22C 109.5
H22B C22 H22C 109.5
C24 C23 C25 110.4(4)
C24 C23 C17 108.9(4)
C25 C23 C17 111.4(4)
C24 C23 C26 107.7(4)
C25 C23 C26 107.1(4)
C17 C23 C26 111.3(4)
C23 C24 H24A 109.5
C23 C24 H24B 109.5
H24A C24 H24B 109.5
C23 C24 H24C 109.5
H24A C24 H24C 109.5
H24B C24 H24C 109.5
C23 C25 H25A 109.5
C23 C25 H25B 109.5
H25A C25 H25B 109.5
C23 C25 H25C 109.5
H25A C25 H25C 109.5
H25B C25 H25C 109.5
C23 C26 H26A 109.5
C23 C26 H26B 109.5
H26A C26 H26B 109.5
C23 C26 H26C 109.5
H26A C26 H26C 109.5
H26B C26 H26C 109.5
C32 C27 C28 139.0(4)
C32 C27 W1 71.2(2)
C28 C27 W1 149.8(3)
C31' C28 C29' 115(2)
C31' C28 C30 64.9(16)
C29' C28 C30 134.4(14)
C31' C28 C27 111.4(16)
C29' C28 C27 110.0(14)
C30 C28 C27 111.5(4)
C31' C28 C29 137.3(16)
C29' C28 C29 37.5(14)
C30 C28 C29 108.9(5)
C27 C28 C29 109.8(4)
C31' C28 C31 46.8(15)
C29' C28 C31 73.3(15)
C30 C28 C31 108.8(5)
C27 C28 C31 109.5(4)
C29 C28 C31 108.2(5)
C31' C28 C30' 108.4(19)
C29' C28 C30' 106.5(18)
C30 C28 C30' 44.7(10)
C27 C28 C30' 104.9(11)
C29 C28 C30' 70.4(11)
C31 C28 C30' 143.4(11)
C28 C29 H29A 109.5
C28 C29 H29B 109.5
H29A C29 H29B 109.5
C28 C29 H29C 109.5
H29A C29 H29C 109.5
H29B C29 H29C 109.5
C28 C30 H30A 109.5
C28 C30 H30B 109.5
H30A C30 H30B 109.5
C28 C30 H30C 109.5
H30A C30 H30C 109.5
H30B C30 H30C 109.5
C28 C31 H31A 109.5
C28 C31 H31B 109.5
H31A C31 H31B 109.5
C28 C31 H31C 109.5
H31A C31 H31C 109.5
H31B C31 H31C 109.5
C28 C29' H29D 109.5
C28 C29' H29E 109.5
H29D C29' H29E 109.5
C28 C29' H29F 109.5
H29D C29' H29F 109.5
H29E C29' H29F 109.5
C28 C30' H30D 109.5
C28 C30' H30E 109.5
H30D C30' H30E 109.5
C28 C30' H30F 109.5
H30D C30' H30F 109.5
H30E C30' H30F 109.5
C28 C31' H31D 109.5
C28 C31' H31E 109.5
H31D C31' H31E 109.5
C28 C31' H31F 109.5
H31D C31' H31F 109.5
H31E C31' H31F 109.5
C27 C32 C40 138.2(4)
C27 C32 W1 70.8(2)
C40 C32 W1 150.6(3)
C34 C33 C12 117.9(3)
C34 C33 W1 150.6(3)
C12 C33 W1 90.5(2)
C39 C34 C35 117.8(4)
C39 C34 C33 121.1(4)
C35 C34 C33 121.0(4)
C36 C35 C34 120.8(4)
C36 C35 H35A 119.6
C34 C35 H35A 119.6
C37 C36 C35 120.3(5)
C37 C36 H36A 119.9
C35 C36 H36A 119.9
C36 C37 C38 120.4(5)
C36 C37 H37A 119.8
C38 C37 H37A 119.8
C37 C38 C39 119.7(5)
C37 C38 H38A 120.1
C39 C38 H38A 120.1
C38 C39 C34 120.8(4)
C38 C39 H39A 119.6
C34 C39 H39A 119.6
C32 C40 H40A 109.5
C32 C40 H40B 109.5
H40A C40 H40B 109.5
C32 C40 H40C 109.5
H40A C40 H40C 109.5
H40B C40 H40C 109.5
O3 C41 C42 106.8(4)
O3 C41 H41A 110.4
C42 C41 H41A 110.4
O3 C41 H41B 110.4
C42 C41 H41B 110.4
H41A C41 H41B 108.6
C41 C42 C43 103.2(4)
C41 C42 H42A 111.1
C43 C42 H42A 111.1
C41 C42 H42B 111.1
C43 C42 H42B 111.1
H42A C42 H42B 109.1
C44 C43 C42 102.9(4)
C44 C43 H43A 111.2
C42 C43 H43A 111.2
C44 C43 H43B 111.2
C42 C43 H43B 111.2
H43A C43 H43B 109.1
O3 C44 C43 105.0(4)
O3 C44 H44A 110.8
C43 C44 H44A 110.8
O3 C44 H44B 110.8
C43 C44 H44B 110.8
H44A C44 H44B 108.8
O4 C45 C50 119.6(4)
O4 C45 C46 119.8(4)
C50 C45 C46 120.5(4)
C47 C46 C45 117.1(4)
C47 C46 C63 120.3(4)
C45 C46 C63 122.5(4)
C48 C47 C46 123.1(4)
C48 C47 H47A 118.4
C46 C47 H47A 118.4
C49 C48 C47 119.2(4)
C49 C48 H48A 120.4
C47 C48 H48A 120.4
C48 C49 C50 121.3(4)
C48 C49 H49A 119.4
C50 C49 H49A 119.4
C49 C50 C45 118.8(4)
C49 C50 C51 118.4(4)
C45 C50 C51 122.7(4)
C52 C51 C56 118.8(4)
C52 C51 C50 120.0(4)
C56 C51 C50 121.1(4)
C53 C52 C51 121.3(4)
C53 C52 H52A 119.4
C51 C52 H52A 119.4
C52 C53 C54 119.9(4)
C52 C53 H53A 120.0
C54 C53 H53A 120.0
C53 C54 C55 121.7(4)
C53 C54 H54A 119.2
C55 C54 H54A 119.2
C54 C55 C56 118.4(4)
C54 C55 C57 118.2(4)
C56 C55 C57 123.4(4)
C55 C56 C51 119.7(4)
C55 C56 C77 123.2(4)
C51 C56 C77 116.9(4)
C55 C56 W2 110.3(3)
C51 C56 W2 110.5(3)
C77 C56 W2 50.28(19)
C58 C57 C62 120.0(4)
C58 C57 C55 118.2(4)
C62 C57 C55 121.4(4)
C59 C58 C57 119.8(4)
C59 C58 H58A 120.1
C57 C58 H58A 120.1
C58 C59 C60 120.1(4)
C58 C59 H59A 119.9
C60 C59 H59A 119.9
C59 C60 C61 122.5(4)
C59 C60 H60A 118.8
C61 C60 H60A 118.8
C60 C61 C62 117.1(4)
C60 C61 C67 121.3(4)
C62 C61 C67 121.5(4)
O5 C62 C57 119.7(4)
O5 C62 C61 119.7(4)
C57 C62 C61 120.5(4)
C65 C63 C66 110.2(4)
C65 C63 C46 111.7(4)
C66 C63 C46 108.1(3)
C65 C63 C64 106.4(4)
C66 C63 C64 108.6(4)
C46 C63 C64 111.9(3)
C63 C64 H64A 109.5
C63 C64 H64B 109.5
H64A C64 H64B 109.5
C63 C64 H64C 109.5
H64A C64 H64C 109.5
H64B C64 H64C 109.5
C63 C65 H65A 109.5
C63 C65 H65B 109.5
H65A C65 H65B 109.5
C63 C65 H65C 109.5
H65A C65 H65C 109.5
H65B C65 H65C 109.5
C63 C66 H66A 109.5
C63 C66 H66B 109.5
H66A C66 H66B 109.5
C63 C66 H66C 109.5
H66A C66 H66C 109.5
H66B C66 H66C 109.5
C68 C67 C70 107.7(4)
C68 C67 C69 110.2(4)
C70 C67 C69 106.7(4)
C68 C67 C61 109.1(3)
C70 C67 C61 112.0(4)
C69 C67 C61 111.0(4)
C67 C68 H68A 109.5
C67 C68 H68B 109.5
H68A C68 H68B 109.5
C67 C68 H68C 109.5
H68A C68 H68C 109.5
H68B C68 H68C 109.5
C67 C69 H69A 109.5
C67 C69 H69B 109.5
H69A C69 H69B 109.5
C67 C69 H69C 109.5
H69A C69 H69C 109.5
H69B C69 H69C 109.5
C67 C70 H70A 109.5
C67 C70 H70B 109.5
H70A C70 H70B 109.5
C67 C70 H70C 109.5
H70A C70 H70C 109.5
H70B C70 H70C 109.5
C76 C71 C72 137.6(5)
C76 C71 W2 70.5(3)
C72 C71 W2 151.4(4)
C73' C72 C73 133.1(8)
C73' C72 C75' 117.3(10)
C73 C72 C75' 39.4(6)
C73' C72 C75 44.4(7)
C73 C72 C75 117.9(6)
C75' C72 C75 138.4(8)
C73' C72 C71 114.9(7)
C73 C72 C71 111.9(5)
C75' C72 C71 111.9(7)
C75 C72 C71 109.4(5)
C73' C72 C74 59.5(7)
C73 C72 C74 107.0(6)
C75' C72 C74 69.3(7)
C75 C72 C74 103.6(6)
C71 C72 C74 106.1(5)
C73' C72 C74' 99.9(9)
C73 C72 C74' 66.3(7)
C75' C72 C74' 104.0(9)
C75 C72 C74' 58.6(7)
C71 C72 C74' 106.8(7)
C74 C72 C74' 146.4(7)
C72 C73 H73A 109.5
C72 C73 H73B 109.5
H73A C73 H73B 109.5
C72 C73 H73C 109.5
H73A C73 H73C 109.5
H73B C73 H73C 109.5
C72 C74 H74A 109.5
C72 C74 H74B 109.5
H74A C74 H74B 109.5
C72 C74 H74C 109.5
H74A C74 H74C 109.5
H74B C74 H74C 109.5
C72 C75 H75A 109.5
C72 C75 H75B 109.5
H75A C75 H75B 109.5
C72 C75 H75C 109.5
H75A C75 H75C 109.5
H75B C75 H75C 109.5
C72 C73' H73D 109.5
C72 C73' H73E 109.5
H73D C73' H73E 109.5
C72 C73' H73F 109.5
H73D C73' H73F 109.5
H73E C73' H73F 109.5
C72 C74' H74D 109.5
C72 C74' H74E 109.5
H74D C74' H74E 109.5
C72 C74' H74F 109.5
H74D C74' H74F 109.5
H74E C74' H74F 109.5
C72 C75' H75D 109.5
C72 C75' H75E 109.5
H75D C75' H75E 109.5
C72 C75' H75F 109.5
H75D C75' H75F 109.5
H75E C75' H75F 109.5
C71 C76 C84 139.1(4)
C71 C76 W2 71.6(3)
C84 C76 W2 148.2(3)
C78 C77 C56 117.9(3)
C78 C77 W2 148.7(3)
C56 C77 W2 92.0(2)
C83 C78 C79 117.8(4)
C83 C78 C77 121.4(4)
C79 C78 C77 120.7(4)
C80 C79 C78 121.1(4)
C80 C79 H79A 119.4
C78 C79 H79A 119.4
C81 C80 C79 120.2(4)
C81 C80 H80A 119.9
C79 C80 H80A 119.9
C82 C81 C80 119.2(4)
C82 C81 H81A 120.4
C80 C81 H81A 120.4
C81 C82 C83 120.6(4)
C81 C82 H82A 119.7
C83 C82 H82A 119.7
C82 C83 C78 120.9(4)
C82 C83 H83A 119.5
C78 C83 H83A 119.5
C76 C84 H84A 109.5
C76 C84 H84B 109.5
H84A C84 H84B 109.5
C76 C84 H84C 109.5
H84A C84 H84C 109.5
H84B C84 H84C 109.5
C87 C86 C85 109.0(7)
C87 C86 C85' 107.4(7)
C85 C86 C85' 19.9(5)
C87 C86 C87' 19.5(6)
C85 C86 C87' 103.5(7)
C85' C86 C87' 95.9(6)
C87 C86 H86A 109.9
C85 C86 H86A 109.9
C85' C86 H86A 92.8
C87' C86 H86A 95.4
C87 C86 H86B 109.9
C85 C86 H86B 109.9
C85' C86 H86B 126.8
C87' C86 H86B 128.4
H86A C86 H86B 108.3
C87 C86 H86C 93.4
C85 C86 H86C 92.8
C85' C86 H86C 112.6
C87' C86 H86C 112.6
H86A C86 H86C 138.9
H86B C86 H86C 30.6
C87 C86 H86D 119.5
C85 C86 H86D 123.9
C85' C86 H86D 112.6
C87' C86 H86D 112.6
H86A C86 H86D 28.9
H86B C86 H86D 79.5
H86C C86 H86D 110.1
C86 C85 O6 107.1(8)
C86 C85 H85A 110.3
O6 C85 H85A 110.3
C86 C85 H85B 110.3
O6 C85 H85B 110.3
H85A C85 H85B 108.5
C86 C87 C88 97.2(8)
C86 C87 H87A 112.3
C88 C87 H87A 112.3
C86 C87 H87B 112.3
C88 C87 H87B 112.3
H87A C87 H87B 109.9
C87 C88 O6 100.4(8)
C87 C88 H88A 111.7
O6 C88 H88A 111.7
C87 C88 H88B 111.7
O6 C88 H88B 111.7
H88A C88 H88B 109.5
O6' C85' C86 107.9(7)
O6' C85' H85C 110.1
C86 C85' H85C 110.1
O6' C85' H85D 110.1
C86 C85' H85D 110.1
H85C C85' H85D 108.4
C88' C87' C86 103.9(8)
C88' C87' H87C 111.0
C86 C87' H87C 111.0
C88' C87' H87D 111.0
C86 C87' H87D 111.0
H87C C87' H87D 109.0
C87' C88' O6' 94.5(8)
C87' C88' H88C 112.8
O6' C88' H88C 112.8
C87' C88' H88D 112.8
O6' C88' H88D 112.8
H88C C88' H88D 110.3
C90 C89 H89A 109.5
C90 C89 H89B 109.5
H89A C89 H89B 109.5
C90 C89 H89C 109.5
H89A C89 H89C 109.5
H89B C89 H89C 109.5
O8 C90 C89 109.3(6)
O8 C90 H90A 109.8
C89 C90 H90A 109.8
O8 C90 H90B 109.8
C89 C90 H90B 109.8
H90A C90 H90B 108.3
O8 C91 C92 108.8(5)
O8 C91 H91A 109.9
C92 C91 H91A 109.9
O8 C91 H91B 109.9
C92 C91 H91B 109.9
H91A C91 H91B 108.3
C91 C92 H92A 109.5
C91 C92 H92B 109.5
H92A C92 H92B 109.5
C91 C92 H92C 109.5
H92A C92 H92C 109.5
H92B C92 H92C 109.5
C94 C93 H93A 109.5
C94 C93 H93B 109.5
H93A C93 H93B 109.5
C94 C93 H93C 109.5
H93A C93 H93C 109.5
H93B C93 H93C 109.5
O7 C94 C93 108.5(5)
O7 C94 H94A 110.0
C93 C94 H94A 110.0
O7 C94 H94B 110.0
C93 C94 H94B 110.0
H94A C94 H94B 108.4
O7 C95 C96 108.9(6)
O7 C95 H95A 109.9
C96 C95 H95A 109.9
O7 C95 H95B 109.9
C96 C95 H95B 109.9
H95A C95 H95B 108.3
C95 C96 H96A 109.5
C95 C96 H96B 109.5
H96A C96 H96B 109.5
C95 C96 H96C 109.5
H96A C96 H96C 109.5
H96B C96 H96C 109.5

loop_
_geom_bond_atom_site_label_1
_geom_bond_atom_site_label_2
_geom_bond_distance
W1 C33 1.910(4)
W1 O1 1.967(3)
W1 O2 1.984(3)
W1 C27 2.026(4)
W1 C32 2.030(4)
W1 O3 2.288(3)
W1 C12 2.452(4)
W2 C77 1.914(4)
W2 O5 1.957(3)
W2 O4 1.989(3)
W2 C76 2.028(4)
W2 C71 2.041(4)
W2 O6 2.288(7)
W2 O6' 2.346(6)
W2 C56 2.487(4)
O1 C1 1.348(5)
O2 C18 1.354(5)
O3 C44 1.453(5)
O3 C41 1.454(5)
O4 C45 1.358(5)
O5 C62 1.355(5)
O6 C85 1.539(13)
O6 C88 1.656(13)
O6' C85' 1.281(11)
O6' C88' 1.531(11)
O7 C95 1.406(7)
O7 C94 1.418(8)
O8 C90 1.402(8)
O8 C91 1.406(7)
C1 C6 1.408(6)
C1 C2 1.425(6)
C2 C3 1.389(6)
C2 C19 1.534(6)
C3 C4 1.404(6)
C3 H3A 0.9500
C4 C5 1.378(6)
C4 H4A 0.9500
C5 C6 1.401(6)
C5 H5A 0.9500
C6 C7 1.489(6)
C7 C8 1.401(6)
C7 C12 1.412(6)
C8 C9 1.387(6)
C8 H8A 0.9500
C9 C10 1.373(6)
C9 H9A 0.9500
C10 C11 1.390(5)
C10 H10A 0.9500
C11 C12 1.430(6)
C11 C13 1.478(6)
C12 C33 1.520(5)
C13 C14 1.403(6)
C13 C18 1.405(5)
C14 C15 1.369(6)
C14 H14A 0.9500
C15 C16 1.391(6)
C15 H15A 0.9500
C16 C17 1.386(6)
C16 H16A 0.9500
C17 C18 1.434(6)
C17 C23 1.533(6)
C19 C21 1.536(6)
C19 C22 1.544(6)
C19 C20 1.544(6)
C20 H20A 0.9800
C20 H20B 0.9800
C20 H20C 0.9800
C21 H21A 0.9800
C21 H21B 0.9800
C21 H21C 0.9800
C22 H22A 0.9800
C22 H22B 0.9800
C22 H22C 0.9800
C23 C24 1.527(6)
C23 C25 1.531(6)
C23 C26 1.537(6)
C24 H24A 0.9800
C24 H24B 0.9800
C24 H24C 0.9800
C25 H25A 0.9800
C25 H25B 0.9800
C25 H25C 0.9800
C26 H26A 0.9800
C26 H26B 0.9800
C26 H26C 0.9800
C27 C32 1.321(6)
C27 C28 1.516(6)
C28 C31' 1.39(3)
C28 C29' 1.50(3)
C28 C30 1.511(8)
C28 C29 1.528(8)
C28 C31 1.540(8)
C28 C30' 1.62(3)
C29 H29A 0.9800
C29 H29B 0.9800
C29 H29C 0.9800
C30 H30A 0.9800
C30 H30B 0.9800
C30 H30C 0.9800
C31 H31A 0.9800
C31 H31B 0.9800
C31 H31C 0.9800
C29' H29D 0.9800
C29' H29E 0.9800
C29' H29F 0.9800
C30' H30D 0.9800
C30' H30E 0.9800
C30' H30F 0.9800
C31' H31D 0.9800
C31' H31E 0.9800
C31' H31F 0.9800
C32 C40 1.484(6)
C33 C34 1.463(6)
C34 C39 1.400(6)
C34 C35 1.401(6)
C35 C36 1.387(6)
C35 H35A 0.9500
C36 C37 1.375(7)
C36 H36A 0.9500
C37 C38 1.378(7)
C37 H37A 0.9500
C38 C39 1.396(6)
C38 H38A 0.9500
C39 H39A 0.9500
C40 H40A 0.9800
C40 H40B 0.9800
C40 H40C 0.9800
C41 C42 1.507(6)
C41 H41A 0.9900
C41 H41B 0.9900
C42 C43 1.524(6)
C42 H42A 0.9900
C42 H42B 0.9900
C43 C44 1.491(6)
C43 H43A 0.9900
C43 H43B 0.9900
C44 H44A 0.9900
C44 H44B 0.9900
C45 C50 1.414(6)
C45 C46 1.420(6)
C46 C47 1.395(6)
C46 C63 1.538(6)
C47 C48 1.382(6)
C47 H47A 0.9500
C48 C49 1.369(6)
C48 H48A 0.9500
C49 C50 1.405(6)
C49 H49A 0.9500
C50 C51 1.476(6)
C51 C52 1.400(6)
C51 C56 1.428(6)
C52 C53 1.368(6)
C52 H52A 0.9500
C53 C54 1.386(6)
C53 H53A 0.9500
C54 C55 1.399(6)
C54 H54A 0.9500
C55 C56 1.412(6)
C55 C57 1.490(6)
C56 C77 1.523(5)
C57 C58 1.404(6)
C57 C62 1.405(6)
C58 C59 1.375(6)
C58 H58A 0.9500
C59 C60 1.386(6)
C59 H59A 0.9500
C60 C61 1.397(6)
C60 H60A 0.9500
C61 C62 1.420(6)
C61 C67 1.547(6)
C63 C65 1.533(6)
C63 C66 1.537(6)
C63 C64 1.543(6)
C64 H64A 0.9800
C64 H64B 0.9800
C64 H64C 0.9800
C65 H65A 0.9800
C65 H65B 0.9800
C65 H65C 0.9800
C66 H66A 0.9800
C66 H66B 0.9800
C66 H66C 0.9800
C67 C68 1.525(6)
C67 C70 1.536(6)
C67 C69 1.540(6)
C68 H68A 0.9800
C68 H68B 0.9800
C68 H68C 0.9800
C69 H69A 0.9800
C69 H69B 0.9800
C69 H69C 0.9800
C70 H70A 0.9800
C70 H70B 0.9800
C70 H70C 0.9800
C71 C76 1.323(6)
C71 C72 1.516(6)
C72 C73' 1.394(15)
C72 C73 1.437(9)
C72 C75' 1.449(15)
C72 C75 1.47(1)
C72 C74 1.675(10)
C72 C74' 1.710(18)
C73 H73A 0.9800
C73 H73B 0.9800
C73 H73C 0.9800
C74 H74A 0.9800
C74 H74B 0.9800
C74 H74C 0.9800
C75 H75A 0.9800
C75 H75B 0.9800
C75 H75C 0.9800
C73' H73D 0.9800
C73' H73E 0.9800
C73' H73F 0.9800
C74' H74D 0.9800
C74' H74E 0.9800
C74' H74F 0.9800
C75' H75D 0.9800
C75' H75E 0.9800
C75' H75F 0.9800
C76 C84 1.498(6)
C77 C78 1.466(6)
C78 C83 1.396(6)
C78 C79 1.398(6)
C79 C80 1.391(6)
C79 H79A 0.9500
C80 C81 1.391(7)
C80 H80A 0.9500
C81 C82 1.384(7)
C81 H81A 0.9500
C82 C83 1.392(6)
C82 H82A 0.9500
C83 H83A 0.9500
C84 H84A 0.9800
C84 H84B 0.9800
C84 H84C 0.9800
C86 C87 1.411(12)
C86 C85 1.517(12)
C86 C85' 1.539(10)
C86 C87' 1.639(13)
C86 H86A 0.9900
C86 H86B 0.9900
C86 H86C 0.9900
C86 H86D 0.9900
C85 H85A 0.9900
C85 H85B 0.9900
C87 C88 1.533(15)
C87 H87A 0.9900
C87 H87B 0.9900
C88 H88A 0.9900
C88 H88B 0.9900
C85' H85C 0.9900
C85' H85D 0.9900
C87' C88' 1.474(14)
C87' H87C 0.9900
C87' H87D 0.9900
C88' H88C 0.9900
C88' H88D 0.9900
C89 C90 1.501(9)
C89 H89A 0.9800
C89 H89B 0.9800
C89 H89C 0.9800
C90 H90A 0.9900
C90 H90B 0.9900
C91 C92 1.513(9)
C91 H91A 0.9900
C91 H91B 0.9900
C92 H92A 0.9800
C92 H92B 0.9800
C92 H92C 0.9800
C93 C94 1.498(8)
C93 H93A 0.9800
C93 H93B 0.9800
C93 H93C 0.9800
C94 H94A 0.9900
C94 H94B 0.9900
C95 C96 1.488(11)
C95 H95A 0.9900
C95 H95B 0.9900
C96 H96A 0.9800
C96 H96B 0.9800
C96 H96C 0.9800
